data_4516998
loop_
_publ_author_name
'Nath, Jitendra'
'Tarai, Arup'
'Baruah, Jubaraj B.'

_publ_section_title
;
 Copper(II), Zinc(II), and Cadmium(II) Formylbenzoate Complexes:
 Reactivity and Emission Properties.
;
_journal_issue 19
_journal_name_full 'ACS omega'
_journal_page_first 18444
_journal_page_last 18455
_journal_paper_doi 10.1021/acsomega.9b02779
_journal_volume 4
_journal_year 2019
_chemical_formula_sum 'C20 H22 Cl Cu N3 O8'
_chemical_formula_weight 531.39
_space_group_crystal_system monoclinic
_space_group_IT_number 14
_space_group_name_Hall '-P 2ybc'
_space_group_name_H-M_alt 'P 1 21/c 1'
_atom_sites_solution_hydrogens mixed
_audit_creation_method SHELXL-2014/7
_cell_angle_alpha 90
_cell_angle_beta 116.239(14)
_cell_angle_gamma 90
_cell_formula_units_Z 4
_cell_length_a 13.3912(13)
_cell_length_b 13.7749(9)
_cell_length_c 13.1200(16)
_cell_measurement_reflns_used 5218
_cell_measurement_temperature 296(2)
_cell_measurement_theta_max 28.2710
_cell_measurement_theta_min 3.4250
_cell_volume 2170.8(5)
_computing_structure_refinement 'SHELXL-2014/7 (Sheldrick, 2014)'
_diffrn_ambient_temperature 296(2)
_diffrn_measured_fraction_theta_full 0.999
_diffrn_measured_fraction_theta_max 0.999
_diffrn_measurement_device_type 'CCD area detector'
_diffrn_measurement_method 'phi and omega scans'
_diffrn_radiation_type MoK\a
_diffrn_radiation_wavelength 0.71073
_diffrn_reflns_av_R_equivalents 0.0355
_diffrn_reflns_av_unetI/netI 0.0278
_diffrn_reflns_Laue_measured_fraction_full 0.999
_diffrn_reflns_Laue_measured_fraction_max 0.999
_diffrn_reflns_limit_h_max 15
_diffrn_reflns_limit_h_min -15
_diffrn_reflns_limit_k_max 16
_diffrn_reflns_limit_k_min -15
_diffrn_reflns_limit_l_max 15
_diffrn_reflns_limit_l_min -15
_diffrn_reflns_number 14755
_diffrn_reflns_point_group_measured_fraction_full 0.999
_diffrn_reflns_point_group_measured_fraction_max 0.999
_diffrn_reflns_theta_full 25.047
_diffrn_reflns_theta_max 25.047
_diffrn_reflns_theta_min 2.958
_exptl_absorpt_coefficient_mu 1.183
_exptl_absorpt_correction_T_max 1.00000
_exptl_absorpt_correction_T_min 0.70514
_exptl_absorpt_correction_type multi-scan
_exptl_absorpt_process_details multi-scan
_exptl_crystal_colour darkblue
_exptl_crystal_density_diffrn 1.626
_exptl_crystal_description Block
_exptl_crystal_F_000 1092
_exptl_crystal_size_max 0.24
_exptl_crystal_size_mid 0.18
_exptl_crystal_size_min 0.14
_refine_diff_density_max 0.992
_refine_diff_density_min -0.770
_refine_diff_density_rms 0.075
_refine_ls_extinction_method none
_refine_ls_goodness_of_fit_ref 1.072
_refine_ls_hydrogen_treatment mixed
_refine_ls_matrix_type full
_refine_ls_number_parameters 333
_refine_ls_number_reflns 3847
_refine_ls_number_restraints 5
_refine_ls_restrained_S_all 1.071
_refine_ls_R_factor_all 0.0583
_refine_ls_R_factor_gt 0.0485
_refine_ls_shift/su_max 0.001
_refine_ls_shift/su_mean 0.000
_refine_ls_structure_factor_coef Fsqd
_refine_ls_weighting_details 'w=1/[\s^2^(Fo^2^)+(0.0627P)^2^+3.2749P] where P=(Fo^2^+2Fc^2^)/3'
_refine_ls_weighting_scheme calc
_refine_ls_wR_factor_gt 0.1299
_refine_ls_wR_factor_ref 0.1360
_reflns_Friedel_coverage 0.000
_reflns_number_gt 3245
_reflns_number_total 3847
_reflns_threshold_expression 'I > 2\s(I)'
_cod_data_source_file ao9b02779_si_002.cif
_cod_data_source_block complex4
_cod_original_cell_volume 2170.8(4)
_cod_original_sg_symbol_H-M 'P 21/c'
_cod_database_code 4516998
_shelx_shelxl_version_number 2014/7
_shelx_space_group_comment
;
The symmetry employed for this shelxl refinement is uniquely defined
by the following loop, which should always be used as a source of
symmetry information in preference to the above space-group names.
They are only intended as comments.
;

loop_
_space_group_symop_operation_xyz
'x, y, z'
'-x, y+1/2, -z+1/2'
'-x, -y, -z'
'x, -y-1/2, z-1/2'

loop_
_atom_site_label
_atom_site_type_symbol
_atom_site_fract_x
_atom_site_fract_y
_atom_site_fract_z
_atom_site_U_iso_or_equiv
_atom_site_adp_type
_atom_site_occupancy
_atom_site_site_symmetry_order
_atom_site_calc_flag
_atom_site_refinement_flags_posn
_atom_site_refinement_flags_adp
Cu1 Cu 0.14965(4) 0.02387(3) 0.43057(4) 0.03855(18) Uani 1 1 d . .
Cl1 Cl 0.18001(9) 0.02364(8) 0.24706(9) 0.0532(3) Uani 1 1 d . .
O1 O -0.0109(2) 0.01263(19) 0.3607(3) 0.0472(7) Uani 1 1 d . .
N1 N 0.1441(2) 0.1674(2) 0.4435(2) 0.0348(7) Uani 1 1 d . .
N2 N 0.3117(3) 0.0447(2) 0.5305(3) 0.0365(7) Uani 1 1 d . .
O4 O -0.5369(2) -0.2424(2) 0.0656(3) 0.0626(8) Uani 1 1 d . .
O6 O 0.7807(3) 0.3937(2) 0.4256(3) 0.0604(8) Uani 1 1 d D .
O3 O -0.5735(2) -0.0858(3) 0.0649(3) 0.0695(10) Uani 1 1 d . .
O5 O 0.7644(3) 0.2903(3) 0.8306(3) 0.0740(10) Uani 1 1 d D .
O7 O 0.0340(3) 0.6564(2) 0.3747(3) 0.0671(9) Uani 1 1 d D .
C16 C 0.3369(3) 0.1401(3) 0.5517(3) 0.0330(8) Uani 1 1 d . .
C17 C 0.2459(3) 0.2067(2) 0.5058(3) 0.0317(7) Uani 1 1 d . .
C2 C -0.1599(3) -0.1013(3) 0.2869(3) 0.0327(7) Uani 1 1 d . .
C5 C -0.3861(3) -0.1366(3) 0.1615(3) 0.0381(8) Uani 1 1 d . .
C7 C -0.1992(3) -0.1962(3) 0.2679(3) 0.0343(8) Uani 1 1 d . .
H7 H -0.1498 -0.2477 0.2974 0.041 Uiso 1 1 calc R U
C1 C -0.0411(3) -0.0760(3) 0.3495(3) 0.0369(8) Uani 1 1 d . .
C6 C -0.3117(3) -0.2138(3) 0.2053(3) 0.0363(8) Uani 1 1 d . .
H6 H -0.3379 -0.2773 0.1922 0.044 Uiso 1 1 calc R U
C12 C 0.2633(3) 0.3060(3) 0.5259(3) 0.0419(9) Uani 1 1 d . .
C9 C 0.0563(3) 0.2262(3) 0.3996(3) 0.0433(9) Uani 1 1 d . .
H9 H -0.0141 0.2000 0.3567 0.052 Uiso 1 1 calc R U
C15 C 0.4452(3) 0.1742(3) 0.6160(3) 0.0432(9) Uani 1 1 d . .
C8 C -0.5082(3) -0.1530(3) 0.0925(3) 0.0472(10) Uani 1 1 d . .
C20 C 0.3936(4) -0.0198(3) 0.5725(4) 0.0476(10) Uani 1 1 d . .
H20 H 0.3767 -0.0855 0.5599 0.057 Uiso 1 1 calc R U
C13 C 0.3756(4) 0.3388(3) 0.5934(3) 0.0533(11) Uani 1 1 d . .
H13 H 0.3890 0.4048 0.6080 0.064 Uiso 1 1 calc R U
C3 C -0.2350(3) -0.0246(3) 0.2407(4) 0.0454(9) Uani 1 1 d . .
H3 H -0.2091 0.0390 0.2509 0.055 Uiso 1 1 calc R U
C18 C 0.5302(3) 0.1036(4) 0.6566(3) 0.0530(11) Uani 1 1 d . .
H18 H 0.6041 0.1222 0.6982 0.064 Uiso 1 1 calc R U
C4 C -0.3471(3) -0.0431(3) 0.1800(4) 0.0469(10) Uani 1 1 d . .
H4 H -0.3968 0.0083 0.1513 0.056 Uiso 1 1 calc R U
C10 C 0.0678(4) 0.3265(3) 0.4169(4) 0.0528(11) Uani 1 1 d . .
H10 H 0.0054 0.3663 0.3861 0.063 Uiso 1 1 calc R U
C14 C 0.4615(4) 0.2764(3) 0.6359(4) 0.0542(11) Uani 1 1 d . .
H14 H 0.5330 0.3001 0.6792 0.065 Uiso 1 1 calc R U
C11 C 0.1701(4) 0.3659(3) 0.4787(4) 0.0521(11) Uani 1 1 d . .
H11 H 0.1779 0.4327 0.4894 0.062 Uiso 1 1 calc R U
C19 C 0.5034(4) 0.0081(4) 0.6345(4) 0.0554(11) Uani 1 1 d . .
H19 H 0.5592 -0.0386 0.6611 0.067 Uiso 1 1 calc R U
N3 N 0.0334(3) -0.1429(3) 0.3930(3) 0.0410(8) Uani 1 1 d . .
O2 O 0.1434(2) -0.1151(2) 0.4500(2) 0.0456(7) Uani 1 1 d . .
O8 O 0.2661(3) 0.7444(3) 0.8931(4) 0.0944(14) Uani 1 1 d G .
H8A H 0.2216 0.7858 0.8475 0.142 Uiso 1 1 d G U
H8B H 0.3153 0.7737 0.9504 0.142 Uiso 1 1 d G U
H3A H 0.026(3) -0.195(2) 0.392(3) 0.010(8) Uiso 1 1 d . .
H2 H 0.223(4) -0.128(4) 0.482(4) 0.069(14) Uiso 1 1 d . .
H6A H 0.727(5) 0.421(6) 0.436(7) 0.14(3) Uiso 1 1 d D .
H6B H 0.784(5) 0.437(5) 0.376(5) 0.087(19) Uiso 1 1 d . .
H5A H 0.769(5) 0.232(4) 0.865(5) 0.082(18) Uiso 1 1 d . .
H5B H 0.782(14) 0.280(14) 0.775(10) 0.41(11) Uiso 1 1 d D .
H7A H -0.007(4) 0.607(3) 0.347(5) 0.10(2) Uiso 1 1 d D .
H7B H 0.084(3) 0.625(4) 0.429(3) 0.080(18) Uiso 1 1 d D .

loop_
_atom_site_aniso_label
_atom_site_aniso_U_11
_atom_site_aniso_U_22
_atom_site_aniso_U_33
_atom_site_aniso_U_23
_atom_site_aniso_U_13
_atom_site_aniso_U_12
Cu1 0.0337(3) 0.0337(3) 0.0423(3) -0.00131(18) 0.0114(2) -0.00607(18)
Cl1 0.0538(6) 0.0621(7) 0.0430(6) -0.0010(4) 0.0207(5) 0.0088(5)
O1 0.0354(14) 0.0382(15) 0.0625(19) -0.0018(12) 0.0165(14) -0.0064(11)
N1 0.0346(16) 0.0386(16) 0.0330(16) -0.0022(12) 0.0167(14) -0.0020(12)
N2 0.0379(17) 0.0389(17) 0.0306(16) 0.0010(12) 0.0132(14) 0.0011(13)
O4 0.0363(16) 0.070(2) 0.069(2) -0.0153(16) 0.0125(15) -0.0052(14)
O6 0.057(2) 0.0523(19) 0.067(2) 0.0100(16) 0.0233(18) 0.0009(15)
O3 0.0344(16) 0.072(2) 0.088(3) 0.0192(19) 0.0138(17) 0.0047(15)
O5 0.087(3) 0.062(2) 0.062(2) 0.0005(18) 0.023(2) -0.0100(19)
O7 0.052(2) 0.052(2) 0.074(2) -0.0003(17) 0.0060(18) -0.0074(16)
C16 0.0348(18) 0.042(2) 0.0241(17) 0.0004(14) 0.0146(15) -0.0051(15)
C17 0.0383(19) 0.0354(18) 0.0250(17) -0.0028(13) 0.0172(15) -0.0054(14)
C2 0.0294(17) 0.0385(19) 0.0326(18) -0.0002(14) 0.0159(15) -0.0020(14)
C5 0.0292(18) 0.057(2) 0.0301(19) 0.0031(16) 0.0145(16) -0.0011(16)
C7 0.0312(18) 0.0373(19) 0.0356(19) 0.0034(14) 0.0158(16) 0.0022(15)
C1 0.0336(19) 0.040(2) 0.037(2) -0.0018(15) 0.0155(16) -0.0023(16)
C6 0.0337(19) 0.044(2) 0.0337(19) -0.0042(15) 0.0176(16) -0.0086(16)
C12 0.060(2) 0.038(2) 0.033(2) -0.0035(15) 0.0255(19) -0.0079(18)
C9 0.037(2) 0.054(2) 0.040(2) 0.0011(17) 0.0183(18) 0.0040(17)
C15 0.038(2) 0.063(3) 0.0271(19) -0.0017(17) 0.0136(17) -0.0127(18)
C8 0.037(2) 0.065(3) 0.044(2) 0.003(2) 0.0215(19) -0.002(2)
C20 0.048(2) 0.046(2) 0.048(2) 0.0027(18) 0.020(2) 0.0072(18)
C13 0.077(3) 0.044(2) 0.042(2) -0.0125(18) 0.029(2) -0.028(2)
C3 0.041(2) 0.036(2) 0.057(3) 0.0004(17) 0.021(2) -0.0007(16)
C18 0.031(2) 0.087(3) 0.034(2) 0.003(2) 0.0086(18) -0.007(2)
C4 0.035(2) 0.048(2) 0.055(3) 0.0064(18) 0.018(2) 0.0095(17)
C10 0.066(3) 0.049(2) 0.052(3) 0.0066(19) 0.034(2) 0.019(2)
C14 0.054(3) 0.065(3) 0.042(2) -0.008(2) 0.020(2) -0.025(2)
C11 0.081(3) 0.036(2) 0.049(2) -0.0031(18) 0.037(2) 0.002(2)
C19 0.041(2) 0.072(3) 0.050(3) 0.009(2) 0.016(2) 0.011(2)
N3 0.0310(17) 0.037(2) 0.048(2) -0.0005(15) 0.0118(15) -0.0064(15)
O2 0.0275(14) 0.0432(15) 0.0549(17) 0.0047(12) 0.0081(13) -0.0030(11)
O8 0.065(3) 0.135(4) 0.077(3) -0.024(3) 0.026(2) -0.044(3)

loop_
_atom_type_symbol
_atom_type_description
_atom_type_scat_dispersion_real
_atom_type_scat_dispersion_imag
_atom_type_scat_source
C C 0.0033 0.0016 'International Tables Vol C Tables 4.2.6.8 and 6.1.1.4'
H H 0.0000 0.0000 'International Tables Vol C Tables 4.2.6.8 and 6.1.1.4'
N N 0.0061 0.0033 'International Tables Vol C Tables 4.2.6.8 and 6.1.1.4'
O O 0.0106 0.0060 'International Tables Vol C Tables 4.2.6.8 and 6.1.1.4'
Cu Cu 0.3201 1.2651 'International Tables Vol C Tables 4.2.6.8 and 6.1.1.4'
Cl Cl 0.1484 0.1585 'International Tables Vol C Tables 4.2.6.8 and 6.1.1.4'

loop_
_geom_angle_atom_site_label_1
_geom_angle_atom_site_label_2
_geom_angle_atom_site_label_3
_geom_angle
O1 Cu1 O2 83.10(11)
O1 Cu1 N1 92.55(11)
O2 Cu1 N1 164.92(12)
O1 Cu1 N2 168.21(13)
O2 Cu1 N2 98.79(11)
N1 Cu1 N2 82.64(12)
O1 Cu1 Cl1 99.00(10)
O2 Cu1 Cl1 98.80(9)
N1 Cu1 Cl1 96.14(9)
N2 Cu1 Cl1 92.23(9)
C1 O1 Cu1 111.1(2)
C9 N1 C17 118.6(3)
C9 N1 Cu1 128.8(3)
C17 N1 Cu1 112.6(2)
C20 N2 C16 118.6(3)
C20 N2 Cu1 129.4(3)
C16 N2 Cu1 111.9(2)
N2 C16 C15 123.2(3)
N2 C16 C17 116.6(3)
C15 C16 C17 120.2(3)
N1 C17 C12 123.2(3)
N1 C17 C16 116.2(3)
C12 C17 C16 120.7(3)
C7 C2 C3 119.3(3)
C7 C2 C1 123.5(3)
C3 C2 C1 117.1(3)
C4 C5 C6 119.8(3)
C4 C5 C8 118.5(4)
C6 C5 C8 121.7(4)
C6 C7 C2 119.9(3)
O1 C1 N3 119.3(3)
O1 C1 C2 120.0(3)
N3 C1 C2 120.7(3)
C7 C6 C5 120.2(3)
C11 C12 C17 117.0(4)
C11 C12 C13 125.1(4)
C17 C12 C13 117.9(4)
N1 C9 C10 121.2(4)
C16 C15 C18 116.4(4)
C16 C15 C14 118.3(4)
C18 C15 C14 125.3(4)
O3 C8 O4 123.8(4)
O3 C8 C5 121.2(4)
O4 C8 C5 115.0(4)
N2 C20 C19 121.8(4)
C14 C13 C12 121.5(4)
C4 C3 C2 120.1(4)
C19 C18 C15 119.6(4)
C5 C4 C3 120.6(4)
C11 C10 C9 120.1(4)
C13 C14 C15 121.4(4)
C10 C11 C12 119.9(4)
C18 C19 C20 120.4(4)
C1 N3 O2 118.2(3)
N3 O2 Cu1 107.5(2)

loop_
_geom_bond_atom_site_label_1
_geom_bond_atom_site_label_2
_geom_bond_distance
Cu1 O1 1.935(3)
Cu1 O2 1.937(3)
Cu1 N1 1.989(3)
Cu1 N2 1.998(3)
Cu1 Cl1 2.6130(12)
O1 C1 1.275(5)
N1 C9 1.331(5)
N1 C17 1.354(4)
N2 C20 1.327(5)
N2 C16 1.355(5)
O4 C8 1.293(5)
O3 C8 1.213(5)
C16 C15 1.398(5)
C16 C17 1.429(5)
C17 C12 1.393(5)
C2 C7 1.390(5)
C2 C3 1.399(5)
C2 C1 1.474(5)
C5 C4 1.371(6)
C5 C6 1.395(5)
C5 C8 1.496(5)
C7 C6 1.382(5)
C1 N3 1.290(5)
C12 C11 1.392(6)
C12 C13 1.439(6)
C9 C10 1.398(6)
C15 C18 1.410(6)
C15 C14 1.430(6)
C20 C19 1.384(6)
C13 C14 1.344(7)
C3 C4 1.377(6)
C18 C19 1.360(7)
C10 C11 1.359(6)
N3 O2 1.380(4)
